data_7708416
loop_
_publ_author_name
'Ondrej, Barta'
'Cisarova, Ivana'
'\<St\<epni\<cka, Petr'

_publ_section_title
;
 The protonation state governs the coordination of phosphinoferrocene
 guanidines
;
_journal_name_full 'Dalton Transactions'
_journal_paper_doi 10.1039/D1DT02884G
_journal_year 2021
_chemical_formula_moiety 'C58 H68 Cl2 Fe2 N6 P2 Pt2, 2(C32 H12 B F24), 2(C H Cl3)'
_chemical_formula_sum 'C124 H94 B2 Cl8 F48 Fe2 N6 P2 Pt2'
_chemical_formula_weight 3449.09
_space_group_crystal_system triclinic
_space_group_IT_number 2
_space_group_name_Hall '-P 1'
_space_group_name_H-M_alt 'P -1'
_atom_sites_solution_hydrogens mixed
_atom_sites_solution_primary direct
_atom_sites_solution_secondary difmap
_audit_creation_method SHELXL-2017/1
_audit_update_record
;
2021-08-25 deposited with the CCDC.	2021-09-24 downloaded from the CCDC.
;
_cell_angle_alpha 70.7200(10)
_cell_angle_beta 89.8670(10)
_cell_angle_gamma 83.5150(10)
_cell_formula_units_Z 1
_cell_length_a 14.1749(4)
_cell_length_b 14.2935(4)
_cell_length_c 17.5227(4)
_cell_measurement_reflns_used 9932
_cell_measurement_temperature 120(2)
_cell_measurement_theta_max 27.55
_cell_measurement_theta_min 2.22
_cell_volume 3327.39(15)
_computing_cell_refinement 'SAINT V8.38A (Bruker AXS Inc., 2017)'
_computing_data_collection 'Bruker Instrument Service v2018.9.0.2'
_computing_data_reduction 'SAINT V8.38A (Bruker AXS Inc., 2017)'
_computing_molecular_graphics 'PLATON (Spek, 2017)'
_computing_publication_material 'PLATON (Spek, 2017)'
_computing_structure_refinement 'SHELXL-2017/1 (Sheldrick, 2017)'
_computing_structure_solution 'SHELXT 2014/5 (Sheldrick, 2014)'
_diffrn_ambient_temperature 120(2)
_diffrn_measured_fraction_theta_full 0.999
_diffrn_measured_fraction_theta_max 0.999
_diffrn_measurement_device_type 'Bruker D8 VENTURE Kappa Duo PHOTON 100 CMOS'
_diffrn_measurement_method '\f and \w scans'
_diffrn_radiation_monochromator 'Quazar Mo multilayer optic'
_diffrn_radiation_source 'I\mS micro-focus sealed tube'
_diffrn_radiation_type MoK\a
_diffrn_radiation_wavelength 0.71073
_diffrn_reflns_av_R_equivalents 0.0267
_diffrn_reflns_av_unetI/netI 0.0278
_diffrn_reflns_Laue_measured_fraction_full 0.999
_diffrn_reflns_Laue_measured_fraction_max 0.999
_diffrn_reflns_limit_h_max 17
_diffrn_reflns_limit_h_min -17
_diffrn_reflns_limit_k_max 16
_diffrn_reflns_limit_k_min -17
_diffrn_reflns_limit_l_max 18
_diffrn_reflns_limit_l_min -21
_diffrn_reflns_number 44765
_diffrn_reflns_point_group_measured_fraction_full 0.999
_diffrn_reflns_point_group_measured_fraction_max 0.999
_diffrn_reflns_theta_full 25.242
_diffrn_reflns_theta_max 26.000
_diffrn_reflns_theta_min 1.935
_exptl_absorpt_coefficient_mu 2.612
_exptl_absorpt_correction_T_max 0.61
_exptl_absorpt_correction_T_min 0.55
_exptl_absorpt_correction_type multi-scan
_exptl_absorpt_process_details 'SADABS-2016/2 - Bruker AXS'
_exptl_crystal_colour orange
_exptl_crystal_density_diffrn 1.721
_exptl_crystal_description prism
_exptl_crystal_F_000 1696
_exptl_crystal_size_max 0.40
_exptl_crystal_size_mid 0.34
_exptl_crystal_size_min 0.21
_refine_diff_density_max 3.087
_refine_diff_density_min -1.078
_refine_diff_density_rms 0.093
_refine_ls_extinction_method none
_refine_ls_goodness_of_fit_ref 1.035
_refine_ls_hydrogen_treatment constr
_refine_ls_matrix_type full
_refine_ls_number_parameters 878
_refine_ls_number_reflns 13077
_refine_ls_number_restraints 0
_refine_ls_restrained_S_all 1.035
_refine_ls_R_factor_all 0.0318
_refine_ls_R_factor_gt 0.0281
_refine_ls_shift/su_max 0.002
_refine_ls_shift/su_mean 0.000
_refine_ls_structure_factor_coef Fsqd
_refine_ls_weighting_details 'w=1/[\s^2^(Fo^2^)+(0.0335P)^2^+6.3890P] where P=(Fo^2^+2Fc^2^)/3'
_refine_ls_weighting_scheme calc
_refine_ls_wR_factor_gt 0.0676
_refine_ls_wR_factor_ref 0.0695
_reflns_Friedel_coverage 0.000
_reflns_number_gt 12097
_reflns_number_total 13077
_reflns_threshold_expression 'I > 2\s(I)'
_cod_data_source_file d1dt02884g2.cif
_cod_data_source_block ob351a
_cod_database_code 7708416
_shelx_shelxl_version_number 2017/1
_shelx_space_group_comment
;
The symmetry employed for this shelxl refinement is uniquely defined
by the following loop, which should always be used as a source of
symmetry information in preference to the above space-group names.
They are only intended as comments.
;
_shelx_estimated_absorpt_t_min 0.421
_shelx_estimated_absorpt_t_max 0.610

loop_
_space_group_symop_operation_xyz
'x, y, z'
'-x, -y, -z'

loop_
_atom_site_label
_atom_site_type_symbol
_atom_site_fract_x
_atom_site_fract_y
_atom_site_fract_z
_atom_site_U_iso_or_equiv
_atom_site_adp_type
_atom_site_occupancy
_atom_site_site_symmetry_order
_atom_site_calc_flag
_atom_site_refinement_flags_posn
_atom_site_refinement_flags_adp
_atom_site_refinement_flags_occupancy
_atom_site_disorder_assembly
_atom_site_disorder_group
Pt1 Pt 0.39913(2) 1.00382(2) 0.55810(2) 0.01180(4) Uani 1 1 d . . . . .
Cl Cl 0.44267(5) 1.08251(6) 0.42663(4) 0.02005(16) Uani 1 1 d . . . . .
Fe Fe 0.19157(3) 0.85306(3) 0.61977(3) 0.01458(9) Uani 1 1 d . . . . .
P P 0.24950(5) 1.07808(5) 0.53362(4) 0.01183(15) Uani 1 1 d . . . . .
N1 N 0.37486(18) 0.91989(18) 0.67320(15) 0.0144(5) Uani 1 1 d . . . . .
N2 N 0.48590(18) 0.9847(2) 0.73189(15) 0.0175(5) Uani 1 1 d . . . . .
H2N H 0.476444 1.030128 0.682028 0.021 Uiso 1 1 d R U . . .
N3 N 0.43945(19) 0.82721(19) 0.80130(15) 0.0169(5) Uani 1 1 d . . . . .
H3N H 0.403585 0.786429 0.792594 0.020 Uiso 1 1 d R U . . .
C1 C 0.1733(2) 0.9870(2) 0.53182(17) 0.0145(6) Uani 1 1 d . . . . .
C2 C 0.0870(2) 0.9677(2) 0.57433(18) 0.0163(6) Uani 1 1 d . . . . .
H2 H 0.054725 1.006828 0.603088 0.020 Uiso 1 1 calc R U . . .
C3 C 0.0586(2) 0.8795(2) 0.5655(2) 0.0211(7) Uani 1 1 d . . . . .
H3 H 0.003671 0.849432 0.587484 0.025 Uiso 1 1 calc R U . . .
C4 C 0.1256(2) 0.8437(2) 0.5187(2) 0.0224(7) Uani 1 1 d . . . . .
H4 H 0.123239 0.785852 0.503826 0.027 Uiso 1 1 calc R U . . .
C5 C 0.1977(2) 0.9095(2) 0.49751(18) 0.0191(7) Uani 1 1 d . . . . .
H5 H 0.251558 0.903070 0.466513 0.023 Uiso 1 1 calc R U . . .
C6 C 0.3077(2) 0.8491(2) 0.68738(18) 0.0162(6) Uani 1 1 d . . . . .
C7 C 0.2244(2) 0.8485(3) 0.73391(18) 0.0206(7) Uani 1 1 d . . . . .
H7 H 0.202014 0.896761 0.758286 0.025 Uiso 1 1 calc R U . . .
C8 C 0.1815(2) 0.7625(3) 0.7368(2) 0.0288(8) Uani 1 1 d . . . . .
H8 H 0.124979 0.743043 0.763605 0.035 Uiso 1 1 calc R U . . .
C9 C 0.2371(2) 0.7106(3) 0.6929(2) 0.0305(8) Uani 1 1 d . . . . .
H9 H 0.223970 0.650597 0.684991 0.037 Uiso 1 1 calc R U . . .
C10 C 0.3163(2) 0.7635(2) 0.6624(2) 0.0220(7) Uani 1 1 d . . . . .
H10 H 0.365415 0.745082 0.631369 0.026 Uiso 1 1 calc R U . . .
C11 C 0.2337(2) 1.1751(2) 0.43528(18) 0.0146(6) Uani 1 1 d . . . . .
C12 C 0.2735(2) 1.2634(2) 0.4237(2) 0.0209(7) Uani 1 1 d . . . . .
H12 H 0.306302 1.272853 0.467336 0.025 Uiso 1 1 calc R U . . .
C13 C 0.2652(3) 1.3374(2) 0.3486(2) 0.0264(8) Uani 1 1 d . . . . .
H13 H 0.292526 1.397522 0.340660 0.032 Uiso 1 1 calc R U . . .
C14 C 0.2172(3) 1.3239(3) 0.2851(2) 0.0277(8) Uani 1 1 d . . . . .
H14 H 0.211927 1.374672 0.233521 0.033 Uiso 1 1 calc R U . . .
C15 C 0.1772(3) 1.2375(3) 0.2962(2) 0.0260(8) Uani 1 1 d . . . . .
H15 H 0.143695 1.228997 0.252540 0.031 Uiso 1 1 calc R U . . .
C16 C 0.1856(2) 1.1622(2) 0.37129(19) 0.0190(6) Uani 1 1 d . . . . .
H16 H 0.158394 1.102136 0.378656 0.023 Uiso 1 1 calc R U . . .
C17 C 0.1976(2) 1.1395(2) 0.60210(18) 0.0154(6) Uani 1 1 d . . . . .
C18 C 0.1162(2) 1.2075(3) 0.5760(2) 0.0244(7) Uani 1 1 d . . . . .
H18 H 0.088663 1.220443 0.523607 0.029 Uiso 1 1 calc R U . . .
C19 C 0.0752(3) 1.2562(3) 0.6269(2) 0.0314(8) Uani 1 1 d . . . . .
H19 H 0.019575 1.302383 0.608965 0.038 Uiso 1 1 calc R U . . .
C20 C 0.1145(3) 1.2382(3) 0.7030(2) 0.0303(8) Uani 1 1 d . . . . .
H20 H 0.086019 1.272015 0.737213 0.036 Uiso 1 1 calc R U . . .
C21 C 0.1952(3) 1.1711(3) 0.7295(2) 0.0245(7) Uani 1 1 d . . . . .
H21 H 0.222360 1.158720 0.781910 0.029 Uiso 1 1 calc R U . . .
C22 C 0.2369(2) 1.1215(2) 0.67896(18) 0.0185(6) Uani 1 1 d . . . . .
H22 H 0.292376 1.075268 0.697258 0.022 Uiso 1 1 calc R U . . .
C23 C 0.4338(2) 0.9105(2) 0.73577(17) 0.0148(6) Uani 1 1 d . . . . .
C24 C 0.5751(2) 0.9786(3) 0.7785(2) 0.0242(7) Uani 1 1 d . . . . .
H24 H 0.559146 0.972369 0.835436 0.029 Uiso 1 1 calc R U . . .
C25 C 0.6460(3) 0.8901(3) 0.7796(2) 0.0340(9) Uani 1 1 d . . . . .
H25A H 0.617585 0.828140 0.804215 0.051 Uiso 1 1 calc R U . . .
H25B H 0.703244 0.889163 0.811240 0.051 Uiso 1 1 calc R U . . .
H25C H 0.662933 0.895941 0.724104 0.051 Uiso 1 1 calc R U . . .
C26 C 0.6159(3) 1.0769(3) 0.7399(2) 0.0369(9) Uani 1 1 d . . . . .
H26A H 0.635820 1.081825 0.685196 0.055 Uiso 1 1 calc R U . . .
H26B H 0.670906 1.079452 0.772627 0.055 Uiso 1 1 calc R U . . .
H26C H 0.567389 1.132653 0.736903 0.055 Uiso 1 1 calc R U . . .
C27 C 0.4456(2) 0.8216(3) 0.88716(18) 0.0217(7) Uani 1 1 d . . . . .
H27 H 0.509918 0.836560 0.899661 0.026 Uiso 1 1 calc R U . . .
C28 C 0.4336(3) 0.7147(3) 0.9368(2) 0.0365(9) Uani 1 1 d . . . . .
H28A H 0.370738 0.699670 0.924513 0.055 Uiso 1 1 calc R U . . .
H28B H 0.439387 0.706107 0.994533 0.055 Uiso 1 1 calc R U . . .
H28C H 0.482783 0.669187 0.923539 0.055 Uiso 1 1 calc R U . . .
C29 C 0.3703(3) 0.8962(3) 0.9034(2) 0.0287(8) Uani 1 1 d . . . . .
H29A H 0.378823 0.963658 0.868019 0.043 Uiso 1 1 calc R U . . .
H29B H 0.376192 0.892504 0.960039 0.043 Uiso 1 1 calc R U . . .
H29C H 0.307152 0.880560 0.892568 0.043 Uiso 1 1 calc R U . . .
B B 0.7913(2) 0.3176(2) 0.8453(2) 0.0133(7) Uani 1 1 d . . . . .
F1 F 1.0353(2) 0.5828(2) 0.76044(16) 0.0554(8) Uani 1 1 d . . . . .
F2 F 1.12104(17) 0.4938(2) 0.70365(19) 0.0559(7) Uani 1 1 d . . . . .
F3 F 1.0426(2) 0.62997(19) 0.63266(15) 0.0531(7) Uani 1 1 d . . . . .
F4 F 0.7820(2) 0.3686(2) 0.53139(16) 0.0595(8) Uani 1 1 d . . . . .
F5 F 0.8609(2) 0.4905(3) 0.47402(15) 0.0865(13) Uani 1 1 d . . . . .
F6 F 0.72322(19) 0.5163(2) 0.51466(15) 0.0539(7) Uani 1 1 d . . . . .
F7 F 0.76978(16) -0.07645(17) 1.05304(13) 0.0373(5) Uani 1 1 d . . . . .
F8 F 0.86682(16) -0.00227(15) 1.09900(11) 0.0327(5) Uani 1 1 d . . . . .
F9 F 0.91951(16) -0.12341(15) 1.05857(13) 0.0375(6) Uani 1 1 d . . . . .
F10 F 0.8855(2) -0.05118(19) 0.74874(15) 0.0489(7) Uani 1 1 d . . . . .
F11 F 1.02188(18) -0.0106(2) 0.76096(17) 0.0610(8) Uani 1 1 d . . . . .
F12 F 0.9183(2) 0.09290(17) 0.67944(13) 0.0556(8) Uani 1 1 d . . . . .
F13 F 0.7019(2) 0.6266(2) 0.9594(2) 0.0670(9) Uani 1 1 d . . . . .
F14 F 0.62790(19) 0.5141(2) 1.0361(2) 0.0639(9) Uani 1 1 d . . . . .
F15 F 0.7436(2) 0.5664(3) 1.0832(2) 0.0791(11) Uani 1 1 d . . . . .
F16 F 1.05779(17) 0.38525(17) 1.10055(14) 0.0393(5) Uani 1 1 d . . . . .
F17 F 1.01856(19) 0.23716(17) 1.13160(15) 0.0496(7) Uani 1 1 d . . . . .
F18 F 1.09181(17) 0.2982(2) 1.02352(15) 0.0533(7) Uani 1 1 d . . . . .
F19 F 0.5091(2) 0.5847(2) 0.68037(19) 0.0779(10) Uani 1 1 d . . . . .
F20 F 0.3847(2) 0.5338(2) 0.7250(3) 0.1206(19) Uani 1 1 d . . . . .
F21 F 0.4696(4) 0.5929(2) 0.7915(2) 0.125(2) Uani 1 1 d . . . . .
F22 F 0.40950(18) 0.16256(18) 0.83257(14) 0.0462(6) Uani 1 1 d . . . . .
F23 F 0.41038(18) 0.18523(19) 0.94773(16) 0.0500(7) Uani 1 1 d . . . . .
F24 F 0.52049(16) 0.08695(15) 0.92091(13) 0.0355(5) Uani 1 1 d . . . . .
C31 C 0.8379(2) 0.3874(2) 0.76223(18) 0.0151(6) Uani 1 1 d . . . . .
C32 C 0.9153(2) 0.4392(2) 0.76376(19) 0.0177(6) Uani 1 1 d . . . . .
H32 H 0.941038 0.436752 0.814516 0.021 Uiso 1 1 calc R U . . .
C33 C 0.9562(2) 0.4945(2) 0.6930(2) 0.0205(7) Uani 1 1 d . . . . .
C34 C 0.9215(2) 0.4998(2) 0.6178(2) 0.0213(7) Uani 1 1 d . . . . .
H34 H 0.949326 0.537454 0.569722 0.026 Uiso 1 1 calc R U . . .
C35 C 0.8453(2) 0.4486(2) 0.61460(19) 0.0198(7) Uani 1 1 d . . . . .
C36 C 0.8041(2) 0.3940(2) 0.68520(18) 0.0173(6) Uani 1 1 d . . . . .
H36 H 0.751482 0.360162 0.681036 0.021 Uiso 1 1 calc R U . . .
C37 C 1.0383(3) 0.5489(3) 0.6983(2) 0.0309(8) Uani 1 1 d . . . . .
C38 C 0.8040(3) 0.4555(3) 0.5341(2) 0.0295(8) Uani 1 1 d . . . . .
C39 C 0.8344(2) 0.2004(2) 0.86408(18) 0.0142(6) Uani 1 1 d . . . . .
C40 C 0.8330(2) 0.1304(2) 0.94176(18) 0.0153(6) Uani 1 1 d . . . . .
H40 H 0.811705 0.152682 0.984992 0.018 Uiso 1 1 calc R U . . .
C41 C 0.8620(2) 0.0287(2) 0.95770(18) 0.0162(6) Uani 1 1 d . . . . .
C42 C 0.8937(2) -0.0069(2) 0.89678(19) 0.0179(6) Uani 1 1 d . . . . .
H42 H 0.913047 -0.075967 0.907454 0.021 Uiso 1 1 calc R U . . .
C43 C 0.8964(2) 0.0617(2) 0.81906(18) 0.0164(6) Uani 1 1 d . . . . .
C44 C 0.8680(2) 0.1626(2) 0.80378(18) 0.0155(6) Uani 1 1 d . . . . .
H44 H 0.871636 0.207616 0.750346 0.019 Uiso 1 1 calc R U . . .
C45 C 0.8551(2) -0.0433(2) 1.04178(19) 0.0214(7) Uani 1 1 d . . . . .
C46 C 0.9303(3) 0.0240(2) 0.7525(2) 0.0231(7) Uani 1 1 d . . . . .
C47 C 0.8170(2) 0.3562(2) 0.92063(18) 0.0157(6) Uani 1 1 d . . . . .
C48 C 0.7567(2) 0.4266(2) 0.94354(19) 0.0203(7) Uani 1 1 d . . . . .
H48 H 0.696284 0.450452 0.916621 0.024 Uiso 1 1 calc R U . . .
C49 C 0.7825(3) 0.4627(3) 1.0044(2) 0.0248(7) Uani 1 1 d . . . . .
C50 C 0.8692(3) 0.4306(3) 1.0457(2) 0.0242(7) Uani 1 1 d . . . . .
H50 H 0.886425 0.455216 1.087226 0.029 Uiso 1 1 calc R U . . .
C51 C 0.9308(2) 0.3607(2) 1.02432(19) 0.0207(7) Uani 1 1 d . . . . .
C52 C 0.9047(2) 0.3250(2) 0.96344(18) 0.0175(6) Uani 1 1 d . . . . .
H52 H 0.948163 0.277387 0.950375 0.021 Uiso 1 1 calc R U . . .
C53 C 0.7146(3) 0.5405(3) 1.0229(3) 0.0401(10) Uani 1 1 d . . . . .
C54 C 1.0241(3) 0.3217(3) 1.0691(2) 0.0280(8) Uani 1 1 d . . . . .
C55 C 0.6750(2) 0.3282(2) 0.83231(17) 0.0146(6) Uani 1 1 d . . . . .
C56 C 0.6226(2) 0.4213(2) 0.79517(19) 0.0203(7) Uani 1 1 d . . . . .
H56 H 0.655719 0.477962 0.773397 0.024 Uiso 1 1 calc R U . . .
C57 C 0.5237(2) 0.4344(2) 0.7888(2) 0.0241(7) Uani 1 1 d . . . . .
C58 C 0.4726(2) 0.3544(3) 0.8195(2) 0.0236(7) Uani 1 1 d . . . . .
H58 H 0.405091 0.363096 0.815946 0.028 Uiso 1 1 calc R U . . .
C59 C 0.5225(2) 0.2610(2) 0.85561(18) 0.0188(6) Uani 1 1 d . . . . .
C60 C 0.6212(2) 0.2483(2) 0.86150(17) 0.0157(6) Uani 1 1 d . . . . .
H60 H 0.653263 0.183030 0.886226 0.019 Uiso 1 1 calc R U . . .
C61 C 0.4723(3) 0.5365(3) 0.7486(3) 0.0375(10) Uani 1 1 d . . . . .
C62 C 0.4662(3) 0.1746(3) 0.8890(2) 0.0262(7) Uani 1 1 d . . . . .
C1S C 0.4804(3) 1.3363(3) 0.5558(3) 0.0442(10) Uani 1 1 d . . . . .
H1S H 0.446478 1.389354 0.508385 0.053 Uiso 1 1 calc R U . . .
Cl1S Cl 0.55139(17) 1.25154(13) 0.52082(9) 0.1002(7) Uani 1 1 d . . . . .
Cl2S Cl 0.54853(12) 1.39183(14) 0.60668(10) 0.0807(5) Uani 1 1 d . . . . .
Cl3S Cl 0.39602(10) 1.27362(11) 0.62019(8) 0.0678(4) Uani 1 1 d . . . . .

loop_
_atom_site_aniso_label
_atom_site_aniso_U_11
_atom_site_aniso_U_22
_atom_site_aniso_U_33
_atom_site_aniso_U_23
_atom_site_aniso_U_13
_atom_site_aniso_U_12
Pt1 0.01019(6) 0.01240(6) 0.00998(6) -0.00070(4) 0.00162(4) 0.00107(4)
Cl 0.0141(4) 0.0250(4) 0.0124(3) 0.0028(3) 0.0041(3) 0.0057(3)
Fe 0.0114(2) 0.0117(2) 0.0174(2) -0.00048(17) -0.00069(16) -0.00101(16)
P 0.0108(4) 0.0110(3) 0.0120(3) -0.0020(3) 0.0007(3) 0.0001(3)
N1 0.0130(13) 0.0144(12) 0.0138(12) -0.0021(10) 0.0003(9) -0.0009(10)
N2 0.0155(14) 0.0215(14) 0.0148(13) -0.0047(11) 0.0015(10) -0.0035(11)
N3 0.0186(14) 0.0180(13) 0.0122(12) -0.0026(10) -0.0017(10) -0.0018(11)
C1 0.0138(15) 0.0136(14) 0.0126(14) -0.0006(11) -0.0020(11) 0.0006(11)
C2 0.0114(15) 0.0143(14) 0.0183(15) 0.0001(12) -0.0015(11) 0.0023(12)
C3 0.0144(16) 0.0201(16) 0.0248(17) -0.0010(13) -0.0062(12) -0.0047(13)
C4 0.0250(18) 0.0190(16) 0.0229(17) -0.0065(13) -0.0050(13) -0.0024(13)
C5 0.0228(17) 0.0194(16) 0.0151(15) -0.0053(12) 0.0011(12) -0.0028(13)
C6 0.0107(15) 0.0144(14) 0.0164(15) 0.0040(12) -0.0023(11) -0.0009(11)
C7 0.0136(16) 0.0280(17) 0.0139(15) 0.0016(13) -0.0004(12) -0.0033(13)
C8 0.0165(17) 0.0304(19) 0.0246(18) 0.0122(15) -0.0034(13) -0.0073(14)
C9 0.0202(18) 0.0138(16) 0.045(2) 0.0063(15) -0.0129(15) -0.0004(13)
C10 0.0133(16) 0.0141(15) 0.0321(18) -0.0002(13) -0.0057(13) 0.0018(12)
C11 0.0109(15) 0.0127(14) 0.0156(14) -0.0002(11) 0.0029(11) 0.0038(11)
C12 0.0212(17) 0.0181(16) 0.0206(16) -0.0030(13) 0.0003(13) -0.0015(13)
C13 0.035(2) 0.0108(15) 0.0292(18) -0.0012(13) 0.0090(15) -0.0032(14)
C14 0.039(2) 0.0186(17) 0.0162(16) 0.0037(13) 0.0067(14) 0.0073(15)
C15 0.033(2) 0.0242(18) 0.0162(16) -0.0029(14) -0.0039(14) 0.0053(15)
C16 0.0187(17) 0.0163(15) 0.0191(16) -0.0031(12) 0.0002(12) 0.0005(12)
C17 0.0141(15) 0.0137(14) 0.0190(15) -0.0060(12) 0.0050(12) -0.0028(12)
C18 0.0216(18) 0.0242(17) 0.0263(18) -0.0096(14) -0.0003(13) 0.0050(14)
C19 0.026(2) 0.0291(19) 0.038(2) -0.0145(16) 0.0021(15) 0.0112(15)
C20 0.033(2) 0.0294(19) 0.034(2) -0.0190(16) 0.0133(16) -0.0014(16)
C21 0.030(2) 0.0258(18) 0.0182(16) -0.0077(14) 0.0068(13) -0.0061(15)
C22 0.0194(17) 0.0162(15) 0.0185(15) -0.0043(12) 0.0038(12) -0.0013(12)
C23 0.0120(15) 0.0182(15) 0.0128(14) -0.0046(12) 0.0027(11) 0.0029(12)
C24 0.0175(17) 0.038(2) 0.0208(16) -0.0133(15) -0.0011(13) -0.0064(15)
C25 0.0171(18) 0.052(2) 0.035(2) -0.0195(19) -0.0023(15) 0.0019(17)
C26 0.034(2) 0.046(2) 0.035(2) -0.0150(18) 0.0014(17) -0.0196(19)
C27 0.0243(18) 0.0262(17) 0.0117(15) -0.0029(13) -0.0019(12) -0.0009(14)
C28 0.062(3) 0.0254(19) 0.0159(17) 0.0003(15) -0.0008(17) -0.0028(18)
C29 0.036(2) 0.0313(19) 0.0178(17) -0.0079(15) 0.0049(14) 0.0011(16)
B 0.0142(17) 0.0101(15) 0.0143(16) -0.0022(13) 0.0023(12) -0.0015(13)
F1 0.0628(18) 0.080(2) 0.0507(15) -0.0446(15) 0.0250(13) -0.0522(16)
F2 0.0237(13) 0.0534(16) 0.096(2) -0.0287(15) 0.0032(13) -0.0147(12)
F3 0.0679(19) 0.0421(14) 0.0479(15) -0.0019(12) 0.0087(13) -0.0404(13)
F4 0.098(2) 0.0444(15) 0.0422(15) -0.0249(12) -0.0210(14) -0.0028(15)
F5 0.063(2) 0.183(4) 0.0217(13) -0.0303(18) 0.0189(12) -0.064(2)
F6 0.0519(17) 0.0604(17) 0.0431(14) -0.0153(13) -0.0229(12) 0.0139(13)
F7 0.0312(12) 0.0397(13) 0.0306(11) 0.0062(10) 0.0059(9) -0.0164(10)
F8 0.0505(14) 0.0271(11) 0.0149(9) 0.0001(8) 0.0000(9) -0.0030(10)
F9 0.0449(14) 0.0220(11) 0.0296(11) 0.0064(9) 0.0067(10) 0.0154(10)
F10 0.0750(19) 0.0461(14) 0.0432(14) -0.0312(12) 0.0169(13) -0.0300(13)
F11 0.0318(14) 0.109(2) 0.0608(17) -0.0609(18) 0.0005(12) 0.0173(15)
F12 0.111(2) 0.0286(12) 0.0199(11) -0.0039(10) 0.0194(13) 0.0094(13)
F13 0.071(2) 0.0329(14) 0.093(2) -0.0226(15) 0.0125(17) 0.0178(13)
F14 0.0391(16) 0.0616(18) 0.113(3) -0.0569(18) 0.0323(16) -0.0092(13)
F15 0.067(2) 0.106(3) 0.096(2) -0.088(2) -0.0155(17) 0.0282(18)
F16 0.0422(14) 0.0360(12) 0.0437(13) -0.0189(11) -0.0177(10) -0.0041(10)
F17 0.0583(17) 0.0288(12) 0.0467(14) 0.0065(11) -0.0235(12) -0.0018(11)
F18 0.0260(13) 0.094(2) 0.0503(15) -0.0443(15) -0.0106(11) 0.0120(13)
F19 0.087(2) 0.0410(16) 0.067(2) 0.0229(15) 0.0053(17) 0.0261(16)
F20 0.0417(19) 0.0363(17) 0.242(5) 0.005(2) -0.051(3) 0.0120(14)
F21 0.241(5) 0.0437(19) 0.073(2) -0.0277(17) -0.038(3) 0.079(3)
F22 0.0445(15) 0.0457(14) 0.0454(14) -0.0043(11) -0.0183(11) -0.0265(12)
F23 0.0480(16) 0.0510(15) 0.0582(16) -0.0211(13) 0.0335(13) -0.0271(12)
F24 0.0346(13) 0.0236(11) 0.0426(13) 0.0001(9) -0.0018(10) -0.0141(9)
C31 0.0151(16) 0.0093(13) 0.0184(15) -0.0023(12) 0.0032(12) 0.0018(11)
C32 0.0193(17) 0.0148(15) 0.0189(15) -0.0055(12) 0.0028(12) -0.0019(12)
C33 0.0219(17) 0.0151(15) 0.0252(17) -0.0066(13) 0.0084(13) -0.0059(13)
C34 0.0256(18) 0.0148(15) 0.0212(16) -0.0029(13) 0.0106(13) -0.0034(13)
C35 0.0210(17) 0.0186(16) 0.0171(15) -0.0037(13) 0.0036(12) 0.0013(13)
C36 0.0147(16) 0.0153(15) 0.0197(15) -0.0032(12) 0.0030(12) -0.0004(12)
C37 0.034(2) 0.035(2) 0.0292(19) -0.0137(16) 0.0118(16) -0.0190(17)
C38 0.027(2) 0.040(2) 0.0197(17) -0.0069(15) 0.0065(14) -0.0061(16)
C39 0.0099(15) 0.0142(14) 0.0175(15) -0.0032(12) 0.0005(11) -0.0033(11)
C40 0.0114(15) 0.0171(15) 0.0172(15) -0.0058(12) 0.0028(11) -0.0012(12)
C41 0.0139(16) 0.0134(14) 0.0172(15) 0.0001(12) 0.0025(11) -0.0009(12)
C42 0.0178(16) 0.0102(14) 0.0228(16) -0.0025(12) 0.0022(12) 0.0008(12)
C43 0.0146(16) 0.0161(15) 0.0190(15) -0.0062(12) 0.0013(12) -0.0028(12)
C44 0.0137(15) 0.0150(15) 0.0154(14) -0.0017(12) 0.0008(11) -0.0026(12)
C45 0.0222(18) 0.0158(15) 0.0210(16) -0.0002(13) 0.0045(13) 0.0007(13)
C46 0.0290(19) 0.0178(16) 0.0232(17) -0.0085(13) 0.0022(14) -0.0007(14)
C47 0.0187(16) 0.0118(14) 0.0143(14) -0.0009(11) 0.0057(12) -0.0026(12)
C48 0.0177(17) 0.0190(16) 0.0235(16) -0.0063(13) 0.0012(13) -0.0020(13)
C49 0.0271(19) 0.0228(17) 0.0285(18) -0.0138(15) 0.0060(14) -0.0032(14)
C50 0.032(2) 0.0240(17) 0.0193(16) -0.0101(14) 0.0020(14) -0.0053(14)
C51 0.0250(18) 0.0192(16) 0.0154(15) -0.0024(13) -0.0014(13) -0.0027(13)
C52 0.0197(17) 0.0154(15) 0.0163(15) -0.0040(12) 0.0020(12) -0.0010(12)
C53 0.034(2) 0.043(2) 0.055(3) -0.033(2) 0.0040(19) 0.0010(19)
C54 0.035(2) 0.0242(18) 0.0259(18) -0.0098(15) -0.0072(15) -0.0010(15)
C55 0.0189(16) 0.0134(14) 0.0102(13) -0.0026(11) 0.0016(11) -0.0004(12)
C56 0.0201(17) 0.0165(15) 0.0211(16) -0.0020(13) 0.0023(13) -0.0013(13)
C57 0.0205(18) 0.0181(16) 0.0299(18) -0.0046(14) 0.0001(14) 0.0037(13)
C58 0.0140(17) 0.0277(18) 0.0277(18) -0.0081(14) 0.0020(13) -0.0004(13)
C59 0.0204(17) 0.0215(16) 0.0151(15) -0.0056(13) 0.0019(12) -0.0061(13)
C60 0.0181(16) 0.0160(15) 0.0115(14) -0.0028(12) 0.0007(11) -0.0015(12)
C61 0.021(2) 0.026(2) 0.055(3) -0.0023(18) -0.0009(17) 0.0078(16)
C62 0.0245(19) 0.0288(19) 0.0249(18) -0.0065(15) 0.0012(14) -0.0090(15)
C1S 0.051(3) 0.041(2) 0.039(2) -0.0070(19) -0.0024(19) -0.017(2)
Cl1S 0.175(2) 0.0740(10) 0.0464(8) -0.0255(7) 0.0135(10) 0.0212(11)
Cl2S 0.0732(10) 0.1115(13) 0.0890(11) -0.0605(10) 0.0176(8) -0.0574(9)
Cl3S 0.0524(8) 0.0762(9) 0.0541(7) 0.0158(6) -0.0095(6) -0.0375(7)

loop_
_atom_type_symbol
_atom_type_description
_atom_type_scat_dispersion_real
_atom_type_scat_dispersion_imag
_atom_type_scat_source
C C 0.0033 0.0016 'International Tables Vol C Tables 4.2.6.8 and 6.1.1.4'
H H 0.0000 0.0000 'International Tables Vol C Tables 4.2.6.8 and 6.1.1.4'
B B 0.0013 0.0007 'International Tables Vol C Tables 4.2.6.8 and 6.1.1.4'
Cl Cl 0.1484 0.1585 'International Tables Vol C Tables 4.2.6.8 and 6.1.1.4'
F F 0.0171 0.0103 'International Tables Vol C Tables 4.2.6.8 and 6.1.1.4'
Fe Fe 0.3463 0.8444 'International Tables Vol C Tables 4.2.6.8 and 6.1.1.4'
N N 0.0061 0.0033 'International Tables Vol C Tables 4.2.6.8 and 6.1.1.4'
P P 0.1023 0.0942 'International Tables Vol C Tables 4.2.6.8 and 6.1.1.4'
Pt Pt -1.7033 8.3905 'International Tables Vol C Tables 4.2.6.8 and 6.1.1.4'

loop_
_geom_angle_atom_site_label_1
_geom_angle_atom_site_label_2
_geom_angle_atom_site_label_3
_geom_angle
_geom_angle_site_symmetry_1
_geom_angle_site_symmetry_3
_geom_angle_publ_flag
N1 Pt1 P 93.73(7) . . ?
N1 Pt1 Cl 172.26(7) . . ?
P Pt1 Cl 93.07(3) . . ?
N1 Pt1 Cl 89.12(7) . 2_676 ?
P Pt1 Cl 174.15(3) . 2_676 ?
Cl Pt1 Cl 83.78(3) . 2_676 ?
Pt1 Cl Pt1 96.22(3) . 2_676 ?
C1 Fe C6 107.70(12) . . ?
C1 Fe C2 41.66(12) . . ?
C6 Fe C2 127.96(13) . . ?
C1 Fe C5 41.59(12) . . ?
C6 Fe C5 118.38(13) . . ?
C2 Fe C5 69.88(13) . . ?
C1 Fe C7 118.16(13) . . ?
C6 Fe C7 41.47(12) . . ?
C2 Fe C7 106.91(13) . . ?
C5 Fe C7 153.04(13) . . ?
C1 Fe C10 127.82(13) . . ?
C6 Fe C10 40.97(13) . . ?
C2 Fe C10 166.66(13) . . ?
C5 Fe C10 107.33(14) . . ?
C7 Fe C10 69.33(14) . . ?
C1 Fe C8 152.12(14) . . ?
C6 Fe C8 68.82(13) . . ?
C2 Fe C8 117.37(14) . . ?
C5 Fe C8 164.96(15) . . ?
C7 Fe C8 40.69(14) . . ?
C10 Fe C8 68.70(14) . . ?
C1 Fe C9 166.12(14) . . ?
C6 Fe C9 68.70(13) . . ?
C2 Fe C9 151.01(14) . . ?
C5 Fe C9 127.22(15) . . ?
C7 Fe C9 68.67(15) . . ?
C10 Fe C9 40.85(14) . . ?
C8 Fe C9 40.51(16) . . ?
C1 Fe C3 69.11(13) . . ?
C6 Fe C3 166.00(13) . . ?
C2 Fe C3 40.77(13) . . ?
C5 Fe C3 68.92(13) . . ?
C7 Fe C3 126.96(13) . . ?
C10 Fe C3 151.55(13) . . ?
C8 Fe C3 107.24(14) . . ?
C9 Fe C3 117.66(14) . . ?
C1 Fe C4 69.14(13) . . ?
C6 Fe C4 152.65(13) . . ?
C2 Fe C4 68.72(13) . . ?
C5 Fe C4 41.03(13) . . ?
C7 Fe C4 164.53(14) . . ?
C10 Fe C4 118.29(14) . . ?
C8 Fe C4 126.90(14) . . ?
C9 Fe C4 107.52(15) . . ?
C3 Fe C4 40.30(13) . . ?
C1 P C11 106.33(14) . . ?
C1 P C17 106.32(14) . . ?
C11 P C17 103.53(14) . . ?
C1 P Pt1 108.64(10) . . ?
C11 P Pt1 112.20(10) . . ?
C17 P Pt1 118.99(11) . . ?
C23 N1 C6 116.2(2) . . ?
C23 N1 Pt1 122.4(2) . . ?
C6 N1 Pt1 119.64(19) . . ?
C23 N2 C24 127.7(3) . . ?
C23 N2 H2N 107.6 . . ?
C24 N2 H2N 119.0 . . ?
C23 N3 C27 126.8(3) . . ?
C23 N3 H3N 108.9 . . ?
C27 N3 H3N 113.7 . . ?
C5 C1 C2 108.1(3) . . ?
C5 C1 P 124.1(2) . . ?
C2 C1 P 127.1(2) . . ?
C5 C1 Fe 69.88(17) . . ?
C2 C1 Fe 69.77(16) . . ?
P C1 Fe 118.36(15) . . ?
C3 C2 C1 107.5(3) . . ?
C3 C2 Fe 70.52(17) . . ?
C1 C2 Fe 68.57(16) . . ?
C3 C2 H2 126.2 . . ?
C1 C2 H2 126.2 . . ?
Fe C2 H2 126.2 . . ?
C4 C3 C2 108.7(3) . . ?
C4 C3 Fe 69.93(19) . . ?
C2 C3 Fe 68.72(17) . . ?
C4 C3 H3 125.7 . . ?
C2 C3 H3 125.7 . . ?
Fe C3 H3 127.3 . . ?
C3 C4 C5 108.5(3) . . ?
C3 C4 Fe 69.77(18) . . ?
C5 C4 Fe 68.59(18) . . ?
C3 C4 H4 125.7 . . ?
C5 C4 H4 125.7 . . ?
Fe C4 H4 127.5 . . ?
C4 C5 C1 107.2(3) . . ?
C4 C5 Fe 70.39(18) . . ?
C1 C5 Fe 68.53(17) . . ?
C4 C5 H5 126.4 . . ?
C1 C5 H5 126.4 . . ?
Fe C5 H5 126.3 . . ?
C10 C6 N1 125.4(3) . . ?
C10 C6 C7 108.7(3) . . ?
N1 C6 C7 125.7(3) . . ?
C10 C6 Fe 70.66(18) . . ?
N1 C6 Fe 128.7(2) . . ?
C7 C6 Fe 69.92(17) . . ?
C8 C7 C6 107.2(3) . . ?
C8 C7 Fe 70.2(2) . . ?
C6 C7 Fe 68.61(18) . . ?
C8 C7 H7 126.4 . . ?
C6 C7 H7 126.4 . . ?
Fe C7 H7 126.4 . . ?
C9 C8 C7 108.5(3) . . ?
C9 C8 Fe 69.8(2) . . ?
C7 C8 Fe 69.16(18) . . ?
C9 C8 H8 125.7 . . ?
C7 C8 H8 125.7 . . ?
Fe C8 H8 126.9 . . ?
C8 C9 C10 108.5(3) . . ?
C8 C9 Fe 69.71(19) . . ?
C10 C9 Fe 69.53(18) . . ?
C8 C9 H9 125.8 . . ?
C10 C9 H9 125.8 . . ?
Fe C9 H9 126.6 . . ?
C6 C10 C9 107.1(3) . . ?
C6 C10 Fe 68.37(17) . . ?
C9 C10 Fe 69.62(18) . . ?
C6 C10 H10 126.4 . . ?
C9 C10 H10 126.4 . . ?
Fe C10 H10 127.1 . . ?
C16 C11 C12 119.6(3) . . ?
C16 C11 P 121.7(2) . . ?
C12 C11 P 118.7(2) . . ?
C13 C12 C11 120.0(3) . . ?
C13 C12 H12 120.0 . . ?
C11 C12 H12 120.0 . . ?
C14 C13 C12 120.0(3) . . ?
C14 C13 H13 120.0 . . ?
C12 C13 H13 120.0 . . ?
C15 C14 C13 120.2(3) . . ?
C15 C14 H14 119.9 . . ?
C13 C14 H14 119.9 . . ?
C14 C15 C16 120.3(3) . . ?
C14 C15 H15 119.8 . . ?
C16 C15 H15 119.8 . . ?
C11 C16 C15 119.8(3) . . ?
C11 C16 H16 120.1 . . ?
C15 C16 H16 120.1 . . ?
C22 C17 C18 119.3(3) . . ?
C22 C17 P 122.2(2) . . ?
C18 C17 P 118.5(2) . . ?
C19 C18 C17 119.9(3) . . ?
C19 C18 H18 120.1 . . ?
C17 C18 H18 120.1 . . ?
C20 C19 C18 120.7(3) . . ?
C20 C19 H19 119.7 . . ?
C18 C19 H19 119.7 . . ?
C19 C20 C21 120.0(3) . . ?
C19 C20 H20 120.0 . . ?
C21 C20 H20 120.0 . . ?
C20 C21 C22 119.8(3) . . ?
C20 C21 H21 120.1 . . ?
C22 C21 H21 120.1 . . ?
C17 C22 C21 120.4(3) . . ?
C17 C22 H22 119.8 . . ?
C21 C22 H22 119.8 . . ?
N1 C23 N2 119.1(3) . . ?
N1 C23 N3 119.6(3) . . ?
N2 C23 N3 121.2(3) . . ?
N2 C24 C25 112.6(3) . . ?
N2 C24 C26 106.7(3) . . ?
C25 C24 C26 111.3(3) . . ?
N2 C24 H24 108.7 . . ?
C25 C24 H24 108.7 . . ?
C26 C24 H24 108.7 . . ?
C24 C25 H25A 109.5 . . ?
C24 C25 H25B 109.5 . . ?
H25A C25 H25B 109.5 . . ?
C24 C25 H25C 109.5 . . ?
H25A C25 H25C 109.5 . . ?
H25B C25 H25C 109.5 . . ?
C24 C26 H26A 109.5 . . ?
C24 C26 H26B 109.5 . . ?
H26A C26 H26B 109.5 . . ?
C24 C26 H26C 109.5 . . ?
H26A C26 H26C 109.5 . . ?
H26B C26 H26C 109.5 . . ?
N3 C27 C29 110.5(3) . . ?
N3 C27 C28 106.0(3) . . ?
C29 C27 C28 112.3(3) . . ?
N3 C27 H27 109.3 . . ?
C29 C27 H27 109.3 . . ?
C28 C27 H27 109.3 . . ?
C27 C28 H28A 109.5 . . ?
C27 C28 H28B 109.5 . . ?
H28A C28 H28B 109.5 . . ?
C27 C28 H28C 109.5 . . ?
H28A C28 H28C 109.5 . . ?
H28B C28 H28C 109.5 . . ?
C27 C29 H29A 109.5 . . ?
C27 C29 H29B 109.5 . . ?
H29A C29 H29B 109.5 . . ?
C27 C29 H29C 109.5 . . ?
H29A C29 H29C 109.5 . . ?
H29B C29 H29C 109.5 . . ?
C39 B C47 111.0(2) . . ?
C39 B C55 108.8(2) . . ?
C47 B C55 109.3(2) . . ?
C39 B C31 109.2(2) . . ?
C47 B C31 108.8(2) . . ?
C55 B C31 109.8(2) . . ?
C32 C31 C36 115.8(3) . . ?
C32 C31 B 122.8(3) . . ?
C36 C31 B 121.3(3) . . ?
C33 C32 C31 122.0(3) . . ?
C33 C32 H32 119.0 . . ?
C31 C32 H32 119.0 . . ?
C34 C33 C32 121.0(3) . . ?
C34 C33 C37 119.3(3) . . ?
C32 C33 C37 119.7(3) . . ?
C35 C34 C33 118.1(3) . . ?
C35 C34 H34 120.9 . . ?
C33 C34 H34 120.9 . . ?
C34 C35 C36 120.8(3) . . ?
C34 C35 C38 119.5(3) . . ?
C36 C35 C38 119.6(3) . . ?
C35 C36 C31 122.2(3) . . ?
C35 C36 H36 118.9 . . ?
C31 C36 H36 118.9 . . ?
F2 C37 F1 107.4(3) . . ?
F2 C37 F3 105.2(3) . . ?
F1 C37 F3 105.0(3) . . ?
F2 C37 C33 112.8(3) . . ?
F1 C37 C33 113.4(3) . . ?
F3 C37 C33 112.4(3) . . ?
F5 C38 F6 105.6(3) . . ?
F5 C38 F4 107.5(3) . . ?
F6 C38 F4 104.8(3) . . ?
F5 C38 C35 112.8(3) . . ?
F6 C38 C35 112.3(3) . . ?
F4 C38 C35 113.2(3) . . ?
C44 C39 C40 115.9(3) . . ?
C44 C39 B 122.9(3) . . ?
C40 C39 B 121.1(3) . . ?
C39 C40 C41 122.0(3) . . ?
C39 C40 H40 119.0 . . ?
C41 C40 H40 119.0 . . ?
C42 C41 C40 121.0(3) . . ?
C42 C41 C45 119.6(3) . . ?
C40 C41 C45 119.4(3) . . ?
C41 C42 C43 117.9(3) . . ?
C41 C42 H42 121.0 . . ?
C43 C42 H42 121.0 . . ?
C44 C43 C42 120.8(3) . . ?
C44 C43 C46 120.8(3) . . ?
C42 C43 C46 118.4(3) . . ?
C43 C44 C39 122.4(3) . . ?
C43 C44 H44 118.8 . . ?
C39 C44 H44 118.8 . . ?
F9 C45 F8 106.5(3) . . ?
F9 C45 F7 106.9(3) . . ?
F8 C45 F7 105.9(3) . . ?
F9 C45 C41 112.7(3) . . ?
F8 C45 C41 112.7(3) . . ?
F7 C45 C41 111.6(3) . . ?
F11 C46 F10 105.3(3) . . ?
F11 C46 F12 106.1(3) . . ?
F10 C46 F12 105.8(3) . . ?
F11 C46 C43 113.0(3) . . ?
F10 C46 C43 112.5(3) . . ?
F12 C46 C43 113.5(3) . . ?
C52 C47 C48 115.1(3) . . ?
C52 C47 B 121.4(3) . . ?
C48 C47 B 123.3(3) . . ?
C49 C48 C47 122.3(3) . . ?
C49 C48 H48 118.9 . . ?
C47 C48 H48 118.9 . . ?
C50 C49 C48 121.4(3) . . ?
C50 C49 C53 120.0(3) . . ?
C48 C49 C53 118.5(3) . . ?
C49 C50 C51 117.7(3) . . ?
C49 C50 H50 121.2 . . ?
C51 C50 H50 121.2 . . ?
C52 C51 C50 120.7(3) . . ?
C52 C51 C54 119.9(3) . . ?
C50 C51 C54 119.4(3) . . ?
C51 C52 C47 122.8(3) . . ?
C51 C52 H52 118.6 . . ?
C47 C52 H52 118.6 . . ?
F15 C53 F14 109.3(4) . . ?
F15 C53 F13 104.8(4) . . ?
F14 C53 F13 103.8(4) . . ?
F15 C53 C49 113.8(3) . . ?
F14 C53 C49 112.7(3) . . ?
F13 C53 C49 111.7(3) . . ?
F18 C54 F16 106.5(3) . . ?
F18 C54 F17 105.3(3) . . ?
F16 C54 F17 106.0(3) . . ?
F18 C54 C51 113.1(3) . . ?
F16 C54 C51 113.6(3) . . ?
F17 C54 C51 111.7(3) . . ?
C56 C55 C60 115.3(3) . . ?
C56 C55 B 121.0(3) . . ?
C60 C55 B 123.6(3) . . ?
C57 C56 C55 122.6(3) . . ?
C57 C56 H56 118.7 . . ?
C55 C56 H56 118.7 . . ?
C58 C57 C56 120.7(3) . . ?
C58 C57 C61 119.6(3) . . ?
C56 C57 C61 119.7(3) . . ?
C57 C58 C59 118.0(3) . . ?
C57 C58 H58 121.0 . . ?
C59 C58 H58 121.0 . . ?
C58 C59 C60 121.1(3) . . ?
C58 C59 C62 117.5(3) . . ?
C60 C59 C62 121.4(3) . . ?
C59 C60 C55 122.3(3) . . ?
C59 C60 H60 118.8 . . ?
C55 C60 H60 118.8 . . ?
F21 C61 F19 106.3(4) . . ?
F21 C61 F20 108.4(4) . . ?
F19 C61 F20 101.9(4) . . ?
F21 C61 C57 114.0(4) . . ?
F19 C61 C57 112.9(3) . . ?
F20 C61 C57 112.4(3) . . ?
F23 C62 F24 106.1(3) . . ?
F23 C62 F22 106.7(3) . . ?
F24 C62 F22 105.6(3) . . ?
F23 C62 C59 112.0(3) . . ?
F24 C62 C59 113.3(3) . . ?
F22 C62 C59 112.6(3) . . ?
Cl2S C1S Cl1S 111.1(3) . . ?
Cl2S C1S Cl3S 109.8(2) . . ?
Cl1S C1S Cl3S 109.3(3) . . ?
Cl2S C1S H1S 108.8 . . ?
Cl1S C1S H1S 108.8 . . ?
Cl3S C1S H1S 108.8 . . ?

loop_
_geom_bond_atom_site_label_1
_geom_bond_atom_site_label_2
_geom_bond_distance
_geom_bond_site_symmetry_2
_geom_bond_publ_flag
Pt1 N1 2.029(2) . ?
Pt1 P 2.2370(7) . ?
Pt1 Cl 2.3222(7) . ?
Pt1 Cl 2.4047(7) 2_676 ?
Fe C1 2.012(3) . ?
Fe C6 2.015(3) . ?
Fe C2 2.028(3) . ?
Fe C5 2.030(3) . ?
Fe C7 2.033(3) . ?
Fe C10 2.046(3) . ?
Fe C8 2.046(3) . ?
Fe C9 2.047(3) . ?
Fe C3 2.052(3) . ?
Fe C4 2.054(3) . ?
P C1 1.791(3) . ?
P C11 1.815(3) . ?
P C17 1.816(3) . ?
N1 C23 1.341(4) . ?
N1 C6 1.429(4) . ?
N2 C23 1.344(4) . ?
N2 C24 1.485(4) . ?
N2 H2N 0.8996 . ?
N3 C23 1.348(4) . ?
N3 C27 1.482(4) . ?
N3 H3N 0.8646 . ?
C1 C5 1.435(4) . ?
C1 C2 1.437(4) . ?
C2 C3 1.421(5) . ?
C2 H2 0.9500 . ?
C3 C4 1.415(5) . ?
C3 H3 0.9500 . ?
C4 C5 1.431(5) . ?
C4 H4 0.9500 . ?
C5 H5 0.9500 . ?
C6 C10 1.422(5) . ?
C6 C7 1.433(4) . ?
C7 C8 1.418(5) . ?
C7 H7 0.9500 . ?
C8 C9 1.417(6) . ?
C8 H8 0.9500 . ?
C9 C10 1.428(5) . ?
C9 H9 0.9500 . ?
C10 H10 0.9500 . ?
C11 C16 1.388(4) . ?
C11 C12 1.395(4) . ?
C12 C13 1.385(5) . ?
C12 H12 0.9500 . ?
C13 C14 1.384(5) . ?
C13 H13 0.9500 . ?
C14 C15 1.373(5) . ?
C14 H14 0.9500 . ?
C15 C16 1.393(4) . ?
C15 H15 0.9500 . ?
C16 H16 0.9500 . ?
C17 C22 1.390(4) . ?
C17 C18 1.394(4) . ?
C18 C19 1.390(5) . ?
C18 H18 0.9500 . ?
C19 C20 1.378(5) . ?
C19 H19 0.9500 . ?
C20 C21 1.380(5) . ?
C20 H20 0.9500 . ?
C21 C22 1.397(4) . ?
C21 H21 0.9500 . ?
C22 H22 0.9500 . ?
C24 C25 1.519(5) . ?
C24 C26 1.524(5) . ?
C24 H24 1.0000 . ?
C25 H25A 0.9800 . ?
C25 H25B 0.9800 . ?
C25 H25C 0.9800 . ?
C26 H26A 0.9800 . ?
C26 H26B 0.9800 . ?
C26 H26C 0.9800 . ?
C27 C29 1.517(5) . ?
C27 C28 1.517(5) . ?
C27 H27 1.0000 . ?
C28 H28A 0.9800 . ?
C28 H28B 0.9800 . ?
C28 H28C 0.9800 . ?
C29 H29A 0.9800 . ?
C29 H29B 0.9800 . ?
C29 H29C 0.9800 . ?
B C39 1.642(4) . ?
B C47 1.646(4) . ?
B C55 1.648(5) . ?
B C31 1.653(4) . ?
F1 C37 1.329(4) . ?
F2 C37 1.322(5) . ?
F3 C37 1.344(4) . ?
F4 C38 1.330(5) . ?
F5 C38 1.322(4) . ?
F6 C38 1.327(4) . ?
F7 C45 1.339(4) . ?
F8 C45 1.337(4) . ?
F9 C45 1.332(4) . ?
F10 C46 1.328(4) . ?
F11 C46 1.327(4) . ?
F12 C46 1.330(4) . ?
F13 C53 1.352(5) . ?
F14 C53 1.324(5) . ?
F15 C53 1.311(5) . ?
F16 C54 1.337(4) . ?
F17 C54 1.346(4) . ?
F18 C54 1.332(4) . ?
F19 C61 1.308(5) . ?
F20 C61 1.319(5) . ?
F21 C61 1.270(5) . ?
F22 C62 1.342(4) . ?
F23 C62 1.335(4) . ?
F24 C62 1.340(4) . ?
C31 C32 1.397(5) . ?
C31 C36 1.403(4) . ?
C32 C33 1.396(4) . ?
C32 H32 0.9500 . ?
C33 C34 1.383(5) . ?
C33 C37 1.489(5) . ?
C34 C35 1.382(5) . ?
C34 H34 0.9500 . ?
C35 C36 1.393(4) . ?
C35 C38 1.498(5) . ?
C36 H36 0.9500 . ?
C39 C44 1.397(4) . ?
C39 C40 1.399(4) . ?
C40 C41 1.400(4) . ?
C40 H40 0.9500 . ?
C41 C42 1.380(4) . ?
C41 C45 1.503(4) . ?
C42 C43 1.394(4) . ?
C42 H42 0.9500 . ?
C43 C44 1.388(4) . ?
C43 C46 1.494(4) . ?
C44 H44 0.9500 . ?
C47 C52 1.401(4) . ?
C47 C48 1.405(4) . ?
C48 C49 1.394(5) . ?
C48 H48 0.9500 . ?
C49 C50 1.379(5) . ?
C49 C53 1.504(5) . ?
C50 C51 1.396(5) . ?
C50 H50 0.9500 . ?
C51 C52 1.393(4) . ?
C51 C54 1.492(5) . ?
C52 H52 0.9500 . ?
C55 C56 1.398(4) . ?
C55 C60 1.399(4) . ?
C56 C57 1.392(5) . ?
C56 H56 0.9500 . ?
C57 C58 1.380(5) . ?
C57 C61 1.497(5) . ?
C58 C59 1.384(5) . ?
C58 H58 0.9500 . ?
C59 C60 1.389(4) . ?
C59 C62 1.499(5) . ?
C60 H60 0.9500 . ?
C1S Cl2S 1.733(5) . ?
C1S Cl1S 1.751(5) . ?
C1S Cl3S 1.753(5) . ?
C1S H1S 1.0000 . ?
